data_9004183
loop_
_publ_author_name
'Hawthorne, F. C.'

_publ_section_title
;
 Refinement of the crystal structure of bloedite: Structural similarities
 in the [M(T_4)2_n] finite-cluster minerals
;
_journal_name_full 'The Canadian Mineralogist'
_journal_page_first 669
_journal_page_last 674
_journal_volume 23
_journal_year 1985
_chemical_formula_sum 'H8 Mg Na2 O12 S2'
_chemical_name_mineral Blodite
_space_group_IT_number 14
_symmetry_space_group_name_Hall '-P 2yab'
_symmetry_space_group_name_H-M 'P 1 21/a 1'
_cell_angle_alpha 90
_cell_angle_beta 100.84
_cell_angle_gamma 90
_cell_length_a 11.126
_cell_length_b 8.242
_cell_length_c 5.539
_cell_formula_units_Z 2
_cell_volume 498.866
_database_code_amcsd 0005208
_exptl_crystal_density_diffrn 2.227
_cod_original_formula_sum 'Na2 Mg S2 O12 H8'
_cod_database_code 9004183

loop_
_space_group_symop_operation_xyz
x,y,z
1/2+x,1/2-y,z
1/2-x,1/2+y,-z
-x,-y,-z

loop_
_atom_site_aniso_label
_atom_site_aniso_U_11
_atom_site_aniso_U_22
_atom_site_aniso_U_33
_atom_site_aniso_U_12
_atom_site_aniso_U_13
_atom_site_aniso_U_23
Na 0.01770 0.01960 0.02210 0.00150 0.00180 -0.00080
Mg 0.01060 0.01000 0.01140 -0.00130 0.00210 -0.00050
S 0.01080 0.01070 0.00960 -0.00090 0.00110 0.00040
O1 0.01140 0.02140 0.02630 0.00150 0.00470 0.00210
O2 0.01730 0.02000 0.02250 0.00410 0.00140 0.01060
O3 0.02430 0.01720 0.01480 -0.01040 0.00230 -0.00400
O4 0.03120 0.01650 0.01160 -0.00350 0.00520 -0.00420
O5 0.01580 0.01420 0.01540 0.00040 0.00610 0.00070
O6 0.01610 0.01490 0.01790 -0.00150 -0.00430 0.00290
H5A 1.00000 0.00000 0.00000 0.00000 0.00000 0.00000
H5B 1.00000 0.00000 0.00000 0.00000 0.00000 0.00000
H6A 1.00000 0.00000 0.00000 0.00000 0.00000 0.00000
H6B 1.00000 0.00000 0.00000 0.00000 0.00000 0.00000

loop_
_atom_site_label
_atom_site_fract_x
_atom_site_fract_y
_atom_site_fract_z
Na 0.36178 0.07050 0.13050
Mg 0.00000 0.00000 0.00000
S 0.13640 0.29075 0.36935
O1 0.26630 0.27120 0.34760
O2 0.08020 0.42140 0.20910
O3 0.07040 0.13720 0.30580
O4 0.13210 0.32830 0.62970
O5 0.16030 0.03780 0.87270
O6 0.08090 0.79080 0.17740
H5A 0.15300 0.11900 0.80200
H5B -0.17500 0.03400 0.21500
H6A 0.46600 0.22600 0.75500
H6B -0.13700 0.20200 -0.27600

loop_
_cod_related_entry_id
_cod_related_entry_database
_cod_related_entry_code
1 AMCSD 0005208
